data_4339723
loop_
_publ_author_name
'Verdejo, Bego\~na'
'Ferrer, Armando'
'Blasco, Salvador'
'Castillo, Carmen Esther'
'Gonz\'alez, Jorge'
'Latorre, Julio'
'M\'a\~nez, M Angeles'
'Basallote, Manuel Garc\'ia'
'Soriano, Conxa'
'Garc\'ia-Espa\~na, Enrique'

_publ_section_title
;
 Hydrogen and copper ion-induced molecular reorganizations in
 scorpionand-like ligands. A potentiometric, mechanistic, and solid-state
 study.
;
_journal_issue 14
_journal_name_full 'Inorganic chemistry'
_journal_page_first 5707
_journal_page_last 5719
_journal_paper_doi 10.1021/ic700643n
_journal_volume 46
_journal_year 2007
_chemical_formula_sum 'C24 H31 Cl2 Cu N5 O8'
_chemical_formula_weight 651.98
_chemical_name_systematic
;
 ?
;
_space_group_IT_number 14
_symmetry_space_group_name_Hall '-P 2ybc'
_symmetry_space_group_name_H-M 'P 1 21/c 1'
_atom_sites_solution_hydrogens geom
_atom_sites_solution_primary direct
_atom_sites_solution_secondary difmap
_audit_conform_dict_location ftp://ftp.iucr.org/pub/cif_core.dic
_audit_conform_dict_name cif_core.dic
_audit_conform_dict_version 2.3
_audit_creation_date 2007-03-26T11:18:17-00:00
_audit_creation_method 'WinGX routine CIF_UPDATE'
_cell_angle_alpha 90.0000(17)
_cell_angle_beta 105.5510(18)
_cell_angle_gamma 90.000(3)
_cell_formula_units_Z 4
_cell_length_a 17.4360(5)
_cell_length_b 10.4890(8)
_cell_length_c 15.9720(10)
_cell_measurement_temperature 293(2)
_cell_volume 2814.1(3)
_computing_structure_refinement 'SHELXL-97 (Sheldrick, 1997)'
_diffrn_ambient_temperature 293(2)
_diffrn_measured_fraction_theta_full 0.993
_diffrn_measured_fraction_theta_max 0.993
_diffrn_radiation_monochromator graphite
_diffrn_radiation_type MoK\a
_diffrn_radiation_wavelength 0.71073
_diffrn_reflns_av_R_equivalents 0.0493
_diffrn_reflns_av_unetI/netI 0.0493
_diffrn_reflns_limit_h_max 18
_diffrn_reflns_limit_h_min -17
_diffrn_reflns_limit_k_max 11
_diffrn_reflns_limit_k_min -10
_diffrn_reflns_limit_l_max 16
_diffrn_reflns_limit_l_min -16
_diffrn_reflns_number 11412
_diffrn_reflns_theta_full 22.21
_diffrn_reflns_theta_max 22.21
_diffrn_reflns_theta_min 1.21
_exptl_absorpt_coefficient_mu 1.022
_exptl_absorpt_correction_type none
_exptl_crystal_density_diffrn 1.539
_exptl_crystal_density_method 'not measured'
_exptl_crystal_F_000 1348
_refine_diff_density_max 1.28
_refine_diff_density_min -0.635
_refine_diff_density_rms 0.165
_refine_ls_extinction_method none
_refine_ls_goodness_of_fit_ref 2.116
_refine_ls_hydrogen_treatment mixed
_refine_ls_matrix_type full
_refine_ls_number_parameters 300
_refine_ls_number_reflns 3526
_refine_ls_number_restraints 0
_refine_ls_restrained_S_all 2.116
_refine_ls_R_factor_all 0.1437
_refine_ls_R_factor_gt 0.1097
_refine_ls_shift/su_max 3.294
_refine_ls_shift/su_mean 0.091
_refine_ls_structure_factor_coef Fsqd
_refine_ls_weighting_details 'calc w=1/[\s^2^(Fo^2^)+(0.1000P)^2^+0.0000P] where P=(Fo^2^+2Fc^2^)/3'
_refine_ls_weighting_scheme calc
_refine_ls_wR_factor_gt 0.2967
_refine_ls_wR_factor_ref 0.3119
_reflns_number_gt 2441
_reflns_number_total 3526
_reflns_threshold_expression >2sigma(I)
_cod_data_source_file ic700643n-file003.cif
_cod_data_source_block shelxl
_cod_database_code 4339723

loop_
_symmetry_equiv_pos_as_xyz
'x, y, z'
'-x, y+1/2, -z+1/2'
'-x, -y, -z'
'x, -y-1/2, z-1/2'

loop_
_atom_site_label
_atom_site_type_symbol
_atom_site_fract_x
_atom_site_fract_y
_atom_site_fract_z
_atom_site_U_iso_or_equiv
_atom_site_adp_type
_atom_site_occupancy
_atom_site_symmetry_multiplicity
_atom_site_calc_flag
_atom_site_refinement_flags
C15 C 0.6653(5) 0.2386(8) 0.5466(6) 0.181(8) Uiso 1 1 d GU
C16 C 0.6039(4) 0.3174(11) 0.5016(7) 0.126(5) Uiso 1 1 d GU
H16 H 0.5534 0.2839 0.478 0.151 Uiso 1 1 calc R
C17 C 0.6181(5) 0.4462(11) 0.4920(7) 0.209(10) Uiso 1 1 d GU
H17 H 0.577 0.4989 0.4619 0.251 Uiso 1 1 calc R
C18 C 0.6937(6) 0.4963(8) 0.5273(7) 0.175(7) Uiso 1 1 d GU
H18 H 0.7032 0.5826 0.5209 0.21 Uiso 1 1 calc R
C19 C 0.7551(4) 0.4176(7) 0.5723(5) 0.104(4) Uiso 1 1 d GU
C20 C 0.7409(4) 0.2887(7) 0.5819(4) 0.161(7) Uiso 1 1 d GU
C21 C 0.8023(5) 0.2099(8) 0.6269(6) 0.107(4) Uiso 1 1 d GU
H21 H 0.7928 0.1237 0.6333 0.129 Uiso 1 1 calc R
C22 C 0.8779(5) 0.2600(11) 0.6622(6) 0.189(8) Uiso 1 1 d GU
H22 H 0.9189 0.2073 0.6923 0.226 Uiso 1 1 calc R
C23 C 0.8920(4) 0.3889(12) 0.6526(7) 0.222(11) Uiso 1 1 d GU
H23 H 0.9426 0.4224 0.6762 0.266 Uiso 1 1 calc R
C24 C 0.8306(5) 0.4677(9) 0.6076(7) 0.149(6) Uiso 1 1 d GU
H24 H 0.8401 0.5539 0.6012 0.178 Uiso 1 1 calc R
C9 C 0.6666(14) 0.0800(17) 0.5539(14) 0.147(6) Uiso 1 1 d .
H9A H 0.6995 0.0571 0.6111 0.07(3) Uiso 1 1 calc R
H9B H 0.6129 0.0518 0.5506 0.29(15) Uiso 1 1 calc R
Cu1 Cu 0.74678(8) 0.10379(11) 0.41166(8) 0.0680(6) Uani 1 1 d .
Cl1 Cl 0.4398(2) 0.1408(3) 0.3125(3) 0.1074(13) Uani 1 1 d .
O11 O 0.4825(11) 0.2578(17) 0.3117(13) 0.098(6) Uiso 0.5 1 d P
O12 O 0.4936(13) 0.072(2) 0.3803(14) 0.115(6) Uiso 0.5 1 d P
O13 O 0.3602(13) 0.156(2) 0.3087(16) 0.120(6) Uiso 0.5 1 d P
O14 O 0.4119(16) 0.214(3) 0.3810(17) 0.165(9) Uiso 0.5 1 d P
O16 O 0.3652(13) 0.1113(19) 0.2615(15) 0.115(6) Uiso 0.5 1 d P
O17 O 0.4789(14) 0.224(2) 0.2688(17) 0.125(8) Uiso 0.5 1 d P
O19 O 0.4713(16) 0.016(3) 0.3382(19) 0.161(9) Uiso 0.5 1 d P
O20 O 0.434(2) 0.089(3) 0.223(3) 0.227(14) Uiso 0.5 1 d P
Cl2 Cl 0.8961(2) -0.1766(3) 0.6473(2) 0.0929(10) Uani 1 1 d .
O21 O 0.8163(7) -0.1606(11) 0.6566(8) 0.154(4) Uani 1 1 d .
O22 O 0.9338(8) -0.0600(10) 0.6488(9) 0.157(4) Uani 1 1 d .
O23 O 0.9362(8) -0.2607(13) 0.7088(8) 0.180(5) Uani 1 1 d .
O24 O 0.8910(7) -0.2258(11) 0.5661(7) 0.140(4) Uani 1 1 d .
N1 N 0.8636(6) 0.0376(10) 0.4469(7) 0.091(3) Uani 1 1 d .
N2 N 0.7207(7) -0.0683(9) 0.3419(6) 0.089(3) Uani 1 1 d .
N3 N 0.6535(5) 0.1792(9) 0.3200(6) 0.081(3) Uani 1 1 d .
N4 N 0.6924(6) 0.0145(9) 0.4956(6) 0.089(3) Uani 1 1 d .
N5 N 0.8004(6) 0.2530(8) 0.3858(5) 0.072(2) Uani 1 1 d .
C1 C 0.9167(8) 0.1443(12) 0.4649(10) 0.099(4) Uani 1 1 d .
H1A H 0.965 0.1237 0.4487 0.14(6) Uiso 1 1 calc R
H1B H 0.931 0.1623 0.5268 0.11(5) Uiso 1 1 calc R
C2 C 0.8657(11) -0.0377(19) 0.3722(14) 0.134(6) Uani 1 1 d .
H2A H 0.9133 -0.0902 0.3874 0.21(8) Uiso 1 1 calc R
H2B H 0.8705 0.0196 0.3262 0.18(13) Uiso 1 1 calc R
C3 C 0.7982(14) -0.120(2) 0.3383(15) 0.149(7) Uani 1 1 d .
H3A H 0.8071 -0.1992 0.3705 0.5(4) Uiso 1 1 calc R
H3B H 0.7955 -0.1392 0.2783 0.16(6) Uiso 1 1 calc R
C4 C 0.6589(13) -0.0380(16) 0.2609(9) 0.132(6) Uani 1 1 d .
H4A H 0.6079 -0.0702 0.2651 0.09(4) Uiso 1 1 calc R
H4B H 0.6718 -0.0803 0.2123 2(2) Uiso 1 1 calc R
C5 C 0.6527(11) 0.1033(16) 0.2442(9) 0.122(5) Uani 1 1 d .
H5A H 0.6966 0.1298 0.2217 0.14(7) Uiso 1 1 calc R
H5B H 0.6037 0.1205 0.1997 0.23(9) Uiso 1 1 calc R
C6 C 0.6707(9) 0.3190(12) 0.3088(9) 0.098(4) Uani 1 1 d .
H6A H 0.6512 0.3415 0.2479 2.0(18) Uiso 1 1 calc R
H6B H 0.6421 0.3702 0.3411 0.09(4) Uiso 1 1 calc R
C7 C 0.6866(13) -0.1590(14) 0.3919(11) 0.130(6) Uani 1 1 d .
H7A H 0.6413 -0.2007 0.3528 2(2) Uiso 1 1 calc R
H7B H 0.726 -0.2241 0.4156 0.4(2) Uiso 1 1 calc R
C8 C 0.6614(12) -0.1024(13) 0.4616(10) 0.108(5) Uani 1 1 d .
H8A H 0.604 -0.0932 0.4422 0.36(19) Uiso 1 1 calc R
H8B H 0.6726 -0.1631 0.5092 0.29(16) Uiso 1 1 calc R
C10 C 0.7544(8) 0.3488(10) 0.3381(7) 0.075(3) Uani 1 1 d .
C11 C 0.7910(11) 0.4581(12) 0.3270(9) 0.096(4) Uani 1 1 d .
H11A H 0.7609 0.5265 0.299 0.06(3) Uiso 1 1 calc R
C12 C 0.8713(11) 0.4694(14) 0.3565(10) 0.108(4) Uani 1 1 d .
H12A H 0.8959 0.5438 0.3453 0.08(3) Uiso 1 1 calc R
C13 C 0.9164(9) 0.3736(13) 0.4020(10) 0.104(4) Uani 1 1 d .
H13A H 0.9713 0.3828 0.4236 0.06(3) Uiso 1 1 calc R
C14 C 0.8786(8) 0.2610(11) 0.4154(7) 0.080(3) Uani 1 1 d .

loop_
_atom_site_aniso_label
_atom_site_aniso_U_11
_atom_site_aniso_U_22
_atom_site_aniso_U_33
_atom_site_aniso_U_23
_atom_site_aniso_U_13
_atom_site_aniso_U_12
Cu1 0.0748(10) 0.0692(9) 0.0651(10) 0.0055(6) 0.0275(7) -0.0021(6)
Cl1 0.076(2) 0.100(2) 0.143(3) 0.030(2) 0.022(2) -0.0077(17)
Cl2 0.102(3) 0.078(2) 0.108(3) 0.0067(18) 0.043(2) 0.0055(18)
O21 0.132(10) 0.161(10) 0.201(12) 0.011(9) 0.100(9) 0.011(8)
O22 0.173(11) 0.106(7) 0.224(12) -0.010(7) 0.110(9) -0.050(7)
O23 0.172(12) 0.179(12) 0.159(10) 0.054(9) -0.007(9) 0.013(9)
O24 0.141(9) 0.171(10) 0.125(9) 0.010(7) 0.064(7) 0.015(7)
N1 0.086(7) 0.093(7) 0.097(7) 0.021(6) 0.027(6) 0.013(6)
N2 0.122(9) 0.088(6) 0.067(6) -0.015(5) 0.039(6) -0.009(6)
N3 0.067(6) 0.107(7) 0.066(6) 0.016(5) 0.011(5) -0.002(5)
N4 0.130(8) 0.083(6) 0.077(6) -0.036(5) 0.067(6) -0.039(6)
N5 0.073(7) 0.074(6) 0.074(6) -0.003(5) 0.029(5) -0.008(5)
C1 0.073(9) 0.108(10) 0.118(13) 0.017(8) 0.025(8) 0.006(8)
C2 0.125(15) 0.117(12) 0.176(17) -0.039(15) 0.066(13) 0.031(12)
C3 0.17(2) 0.139(15) 0.156(17) -0.056(13) 0.075(14) 0.004(14)
C4 0.179(19) 0.112(12) 0.091(11) -0.013(9) 0.009(11) -0.013(12)
C5 0.123(14) 0.163(16) 0.071(9) 0.000(9) 0.011(10) -0.008(11)
C6 0.093(10) 0.077(8) 0.125(11) 0.031(7) 0.030(9) 0.009(7)
C7 0.211(18) 0.080(9) 0.116(11) -0.005(9) 0.074(12) -0.058(11)
C8 0.167(16) 0.087(9) 0.089(9) -0.007(8) 0.065(10) -0.032(9)
C10 0.099(10) 0.058(7) 0.075(7) 0.009(5) 0.034(7) 0.008(7)
C11 0.125(13) 0.067(9) 0.103(10) 0.011(7) 0.041(9) 0.013(9)
C12 0.127(14) 0.075(10) 0.137(12) 0.002(8) 0.062(11) -0.002(10)
C13 0.083(11) 0.100(10) 0.136(12) 0.005(9) 0.044(9) -0.020(8)
C14 0.075(9) 0.090(9) 0.079(8) -0.001(6) 0.027(7) -0.003(7)

loop_
_atom_type_symbol
_atom_type_description
_atom_type_scat_dispersion_real
_atom_type_scat_dispersion_imag
_atom_type_scat_source
C C 0.0033 0.0016 'International Tables Vol C Tables 4.2.6.8 and 6.1.1.4'
H H 0 0 'International Tables Vol C Tables 4.2.6.8 and 6.1.1.4'
N N 0.0061 0.0033 'International Tables Vol C Tables 4.2.6.8 and 6.1.1.4'
Cu Cu 0.3201 1.2651 'International Tables Vol C Tables 4.2.6.8 and 6.1.1.4'
Cl Cl 0.1484 0.1585 'International Tables Vol C Tables 4.2.6.8 and 6.1.1.4'
O O 0.0106 0.006 'International Tables Vol C Tables 4.2.6.8 and 6.1.1.4'

loop_
_geom_angle_atom_site_label_1
_geom_angle_atom_site_label_2
_geom_angle_atom_site_label_3
_geom_angle
C16 C15 C20 120
C16 C15 C9 128.6(9)
C20 C15 C9 110.8(9)
C17 C16 C15 120
C17 C16 H16 120
C15 C16 H16 120
C16 C17 C18 120
C16 C17 H17 120
C18 C17 H17 120
C19 C18 C17 120
C19 C18 H18 120
C17 C18 H18 120
C18 C19 C20 120
C18 C19 C24 120
C20 C19 C24 120
C21 C20 C19 120
C21 C20 C15 120
C19 C20 C15 120
C22 C21 C20 120
C22 C21 H21 120
C20 C21 H21 120
C21 C22 C23 120
C21 C22 H22 120
C23 C22 H22 120
C22 C23 C24 120
C22 C23 H23 120
C24 C23 H23 120
C23 C24 C19 120
C23 C24 H24 120
C19 C24 H24 120
N4 C9 C15 117.9(14)
N4 C9 H9A 107.7
C15 C9 H9A 107.8
N4 C9 H9B 108.1
C15 C9 H9B 107.8
H9A C9 H9B 107.2
N5 Cu1 N3 82.5(4)
N5 Cu1 N4 147.5(3)
N3 Cu1 N4 103.1(4)
N5 Cu1 N1 80.4(4)
N3 Cu1 N1 149.3(4)
N4 Cu1 N1 105.1(4)
N5 Cu1 N2 129.2(4)
N3 Cu1 N2 86.3(4)
N4 Cu1 N2 83.3(4)
N1 Cu1 N2 85.1(5)
O16 Cl1 O13 38.7(10)
O16 Cl1 O17 110.8(14)
O13 Cl1 O17 121.4(13)
O16 Cl1 O12 131.7(12)
O13 Cl1 O12 122.8(13)
O17 Cl1 O12 112.5(13)
O16 Cl1 O19 101.1(14)
O13 Cl1 O19 114.9(14)
O17 Cl1 O19 120.6(15)
O12 Cl1 O19 36.8(11)
O16 Cl1 O11 126.8(11)
O13 Cl1 O11 114.7(12)
O17 Cl1 O11 30.9(10)
O12 Cl1 O11 101.5(12)
O19 Cl1 O11 128.3(14)
O16 Cl1 O20 62.9(17)
O13 Cl1 O20 100.9(18)
O17 Cl1 O20 70.7(18)
O12 Cl1 O20 113.8(17)
O19 Cl1 O20 82.3(18)
O11 Cl1 O20 101.6(17)
O16 Cl1 O14 96.2(14)
O13 Cl1 O14 57.5(12)
O17 Cl1 O14 109.4(15)
O12 Cl1 O14 88.9(14)
O19 Cl1 O14 115.4(16)
O11 Cl1 O14 80.7(13)
O20 Cl1 O14 155.8(18)
O17 O11 Cl1 72(3)
O19 O12 Cl1 72(2)
O16 O13 Cl1 70(2)
O16 O13 O14 136(3)
Cl1 O13 O14 66.3(16)
O13 O14 Cl1 56.2(14)
O13 O16 Cl1 71(2)
O13 O16 O20 133(3)
Cl1 O16 O20 63.0(18)
O11 O17 Cl1 77(3)
O11 O17 O20 134(4)
Cl1 O17 O20 57.5(18)
O12 O19 Cl1 71(2)
Cl1 O20 O16 54.1(18)
Cl1 O20 O17 51.8(14)
O16 O20 O17 91(2)
O23 Cl2 O24 109.1(8)
O23 Cl2 O22 114.1(9)
O24 Cl2 O22 105.0(7)
O23 Cl2 O21 108.7(8)
O24 Cl2 O21 108.7(8)
O22 Cl2 O21 111.1(7)
C1 N1 C2 115.9(14)
C1 N1 Cu1 109.1(8)
C2 N1 Cu1 101.5(9)
C7 N2 C3 107.1(15)
C7 N2 C4 108.0(14)
C3 N2 C4 120.5(14)
C7 N2 Cu1 109.2(8)
C3 N2 Cu1 105.4(10)
C4 N2 Cu1 106.4(8)
C5 N3 C6 113.0(11)
C5 N3 Cu1 102.4(8)
C6 N3 Cu1 108.4(7)
C9 N4 C8 124.1(13)
C9 N4 Cu1 121.5(10)
C8 N4 Cu1 110.1(7)
C14 N5 C10 122.9(10)
C14 N5 Cu1 119.3(8)
C10 N5 Cu1 117.8(8)
N1 C1 C14 111.0(11)
N1 C1 H1A 109.3
C14 C1 H1A 109.4
N1 C1 H1B 109.5
C14 C1 H1B 109.5
H1A C1 H1B 108
N1 C2 C3 116.0(16)
N1 C2 H2A 108.2
C3 C2 H2A 108.3
N1 C2 H2B 108.4
C3 C2 H2B 108.3
H2A C2 H2B 107.4
C2 C3 N2 115.7(14)
C2 C3 H3A 108.4
N2 C3 H3A 108.3
C2 C3 H3B 108.3
N2 C3 H3B 108.4
H3A C3 H3B 107.4
N2 C4 C5 111.6(13)
N2 C4 H4A 109.2
C5 C4 H4A 109.3
N2 C4 H4B 109.3
C5 C4 H4B 109.3
H4A C4 H4B 108
N3 C5 C4 114.2(12)
N3 C5 H5A 108.7
C4 C5 H5A 108.7
N3 C5 H5B 108.8
C4 C5 H5B 108.7
H5A C5 H5B 107.6
C10 C6 N3 112.7(10)
C10 C6 H6A 109.1
N3 C6 H6A 109.1
C10 C6 H6B 109
N3 C6 H6B 109
H6A C6 H6B 107.8
C8 C7 N2 114.1(11)
C8 C7 H7A 108.8
N2 C7 H7A 108.7
C8 C7 H7B 108.6
N2 C7 H7B 108.7
H7A C7 H7B 107.6
N4 C8 C7 120.1(13)
N4 C8 H8A 107.2
C7 C8 H8A 107.2
N4 C8 H8B 107.3
C7 C8 H8B 107.4
H8A C8 H8B 106.9
C11 C10 N5 117.8(12)
C11 C10 C6 128.0(12)
N5 C10 C6 114.2(10)
C10 C11 C12 120.7(13)
C10 C11 H11A 119.7
C12 C11 H11A 119.6
C13 C12 C11 121.0(14)
C13 C12 H12A 119.4
C11 C12 H12A 119.5
C12 C13 C14 118.5(14)
C12 C13 H13A 120.7
C14 C13 H13A 120.8
N5 C14 C13 119.0(12)
N5 C14 C1 113.8(11)
C13 C14 C1 127.2(13)

loop_
_geom_bond_atom_site_label_1
_geom_bond_atom_site_label_2
_geom_bond_distance
C15 C16 1.39
C15 C20 1.39
C15 C9 1.667(19)
C16 C17 1.39
C16 H16 0.93
C17 C18 1.39
C17 H17 0.93
C18 C19 1.39
C18 H18 0.93
C19 C20 1.39
C19 C24 1.39
C20 C21 1.39
C21 C22 1.39
C21 H21 0.93
C22 C23 1.39
C22 H22 0.93
C23 C24 1.39
C23 H23 0.93
C24 H24 0.93
C9 N4 1.33(2)
C9 H9A 0.97
C9 H9B 0.97
Cu1 N5 1.923(8)
Cu1 N3 2.034(9)
Cu1 N4 2.063(9)
Cu1 N1 2.082(10)
Cu1 N2 2.106(9)
Cl1 O16 1.37(2)
Cl1 O13 1.38(2)
Cl1 O17 1.40(2)
Cl1 O12 1.42(2)
Cl1 O19 1.44(3)
Cl1 O11 1.438(18)
Cl1 O20 1.51(4)
Cl1 O14 1.52(3)
O11 O17 0.76(3)
O12 O19 0.90(3)
O13 O16 0.91(2)
O13 O14 1.40(3)
O16 O20 1.51(4)
O17 O20 1.69(4)
Cl2 O23 1.366(11)
Cl2 O24 1.375(11)
Cl2 O22 1.385(10)
Cl2 O21 1.448(11)
N1 C1 1.431(15)
N1 C2 1.441(18)
N2 C7 1.467(16)
N2 C3 1.47(2)
N2 C4 1.479(17)
N3 C5 1.446(17)
N3 C6 1.517(15)
N4 C8 1.390(15)
N5 C14 1.320(14)
N5 C10 1.381(13)
C1 C14 1.511(16)
C1 H1A 0.97
C1 H1B 0.97
C2 C3 1.44(2)
C2 H2A 0.97
C2 H2B 0.97
C3 H3A 0.97
C3 H3B 0.97
C4 C5 1.50(2)
C4 H4A 0.97
C4 H4B 0.97
C5 H5A 0.97
C5 H5B 0.97
C6 C10 1.441(17)
C6 H6A 0.97
C6 H6B 0.97
C7 C8 1.43(2)
C7 H7A 0.97
C7 H7B 0.97
C8 H8A 0.97
C8 H8B 0.97
C10 C11 1.347(17)
C11 C12 1.359(17)
C11 H11A 0.93
C12 C13 1.360(18)
C12 H12A 0.93
C13 C14 1.398(16)
C13 H13A 0.93
